data_7718891
loop_
_publ_author_name
'Mart&#xed;-Rujas, Javier'
'Elli, Stefano'
'Famulari, Antonino'

_publ_section_title
;
 <i>In situ</i> X-ray study of breathing-like effect in interlocked
 metal-organic nanocages.
;
_journal_issue 27
_journal_name_full 'Dalton transactions (Cambridge, England : 2003)'
_journal_page_first 10761
_journal_page_last 10768
_journal_paper_doi 10.1039/d5dt01186h
_journal_volume 54
_journal_year 2025
_chemical_formula_sum 'C174 H144 I24 N24 O6 Zn12'
_chemical_formula_weight 6497.16
_space_group_crystal_system trigonal
_space_group_IT_number 148
_space_group_name_Hall '-R 3'
_space_group_name_H-M_alt 'R -3 :H'
_atom_sites_solution_hydrogens geom
_audit_creation_method SHELXL-2017/1
_audit_update_record
;
2025-05-19 deposited with the CCDC.	2025-06-13 downloaded from the CCDC.
;
_cell_angle_alpha 90
_cell_angle_beta 90
_cell_angle_gamma 120
_cell_formula_units_Z 3
_cell_length_a 38.6352(9)
_cell_length_b 38.6352(9)
_cell_length_c 15.8231(4)
_cell_measurement_reflns_used 9771
_cell_measurement_temperature 100(2)
_cell_measurement_theta_max 75.5050
_cell_measurement_theta_min 3.8460
_cell_volume 20454.5(8)
_computing_structure_refinement 'SHELXL-2017/1 (Sheldrick, 2017)'
_computing_structure_solution 'SHELXT 2014/4 (Sheldrick, 2014)'
_diffrn_ambient_temperature 100(2)
_diffrn_measured_fraction_theta_full 0.984
_diffrn_measured_fraction_theta_max 0.903
_diffrn_measurement_device_type 'PhotonJet (Cu) X-ray Source'
_diffrn_radiation_type CuK\a
_diffrn_radiation_wavelength 1.54184
_diffrn_reflns_av_R_equivalents 0.1020
_diffrn_reflns_av_unetI/netI 0.0914
_diffrn_reflns_Laue_measured_fraction_full 0.984
_diffrn_reflns_Laue_measured_fraction_max 0.903
_diffrn_reflns_limit_h_max 45
_diffrn_reflns_limit_h_min -43
_diffrn_reflns_limit_k_max 45
_diffrn_reflns_limit_k_min -47
_diffrn_reflns_limit_l_max 19
_diffrn_reflns_limit_l_min -13
_diffrn_reflns_number 23524
_diffrn_reflns_point_group_measured_fraction_full 0.984
_diffrn_reflns_point_group_measured_fraction_max 0.903
_diffrn_reflns_theta_full 67.684
_diffrn_reflns_theta_max 76.750
_diffrn_reflns_theta_min 3.845
_diffrn_source 'micro-focus sealed X-ray tube'
_exptl_absorpt_coefficient_mu 22.792
_exptl_absorpt_correction_T_max 1.00000
_exptl_absorpt_correction_T_min 0.43824
_exptl_absorpt_correction_type multi-scan
_exptl_crystal_colour colorless
_exptl_crystal_density_diffrn 1.582
_exptl_crystal_description block
_exptl_crystal_F_000 9108
_exptl_crystal_size_max 0.17
_exptl_crystal_size_mid 0.12
_exptl_crystal_size_min 0.10
_refine_diff_density_max 3.290
_refine_diff_density_min -2.531
_refine_diff_density_rms 0.343
_refine_ls_extinction_method none
_refine_ls_goodness_of_fit_ref 1.053
_refine_ls_hydrogen_treatment constr
_refine_ls_matrix_type full
_refine_ls_number_parameters 341
_refine_ls_number_reflns 8653
_refine_ls_number_restraints 5
_refine_ls_restrained_S_all 1.056
_refine_ls_R_factor_all 0.1251
_refine_ls_R_factor_gt 0.1057
_refine_ls_shift/su_max 0.016
_refine_ls_shift/su_mean 0.000
_refine_ls_structure_factor_coef Fsqd
_refine_ls_weighting_details 'w=1/[\s^2^(Fo^2^)+(0.1321P)^2^+2507.1514P] where P=(Fo^2^+2Fc^2^)/3'
_refine_ls_weighting_scheme calc
_refine_ls_wR_factor_gt 0.2809
_refine_ls_wR_factor_ref 0.2961
_reflns_Friedel_coverage 0.000
_reflns_number_gt 6686
_reflns_number_total 8653
_reflns_threshold_expression 'I > 2\s(I)'
_cod_data_source_file d5dt01186h2.cif
_cod_data_source_block 2_100K
_cod_depositor_comments
;
The following automatic conversions were performed:

data item '_exptl_absorpt_correction_type' value 'Multi-scan' was
changed to 'multi-scan' in accordance with the
/home/data/users/saulius/crontab/automatic-downloads/rss-feeds/RSC/lib/dictionaries/cif_core.dic
dictionary named 'cif_core.dic' version 2.4.2 last updated on
2011-04-26.

Automatic conversion script
Id: cif_fix_values 8170 2020-07-09 18:12:32Z antanas 

 Adding full bibliography for 7718884--7718892.cif.
;
_cod_original_cell_volume 20454.5(11)
_cod_database_code 7718891
_shelx_shelxl_version_number 2017/1
_shelx_space_group_comment
;
The symmetry employed for this shelxl refinement is uniquely defined
by the following loop, which should always be used as a source of
symmetry information in preference to the above space-group names.
They are only intended as comments.
;

loop_
_space_group_symop_operation_xyz
'x, y, z'
'-y, x-y, z'
'-x+y, -x, z'
'x+2/3, y+1/3, z+1/3'
'-y+2/3, x-y+1/3, z+1/3'
'-x+y+2/3, -x+1/3, z+1/3'
'x+1/3, y+2/3, z+2/3'
'-y+1/3, x-y+2/3, z+2/3'
'-x+y+1/3, -x+2/3, z+2/3'
'-x, -y, -z'
'y, -x+y, -z'
'x-y, x, -z'
'-x+2/3, -y+1/3, -z+1/3'
'y+2/3, -x+y+1/3, -z+1/3'
'x-y+2/3, x+1/3, -z+1/3'
'-x+1/3, -y+2/3, -z+2/3'
'y+1/3, -x+y+2/3, -z+2/3'
'x-y+1/3, x+2/3, -z+2/3'

loop_
_atom_site_label
_atom_site_type_symbol
_atom_site_fract_x
_atom_site_fract_y
_atom_site_fract_z
_atom_site_U_iso_or_equiv
_atom_site_adp_type
_atom_site_occupancy
_atom_site_site_symmetry_order
_atom_site_calc_flag
_atom_site_refinement_flags_posn
_atom_site_refinement_flags_adp
_atom_site_refinement_flags_occupancy
_atom_site_disorder_assembly
_atom_site_disorder_group
I1 I 0.74215(3) 0.70234(3) 0.18114(6) 0.0311(3) Uani 1 1 d . . . . .
I4 I 0.42262(3) 0.49607(3) 0.89493(7) 0.0383(3) Uani 1 1 d . . . . .
I3 I 0.31407(3) 0.43101(3) 0.73262(8) 0.0399(3) Uani 1 1 d . . . . .
I2 I 0.73042(4) 0.76075(4) 0.41445(8) 0.0532(4) Uani 1 1 d . . . . .
Zn1 Zn 0.70177(6) 0.72215(5) 0.27721(12) 0.0246(4) Uani 1 1 d . . . . .
Zn2 Zn 0.37932(6) 0.49417(6) 0.77101(14) 0.0311(5) Uani 1 1 d . . . . .
N2 N 0.4139(4) 0.5132(4) 0.6632(9) 0.030(3) Uani 1 1 d . . . . .
N1 N 0.6482(4) 0.6715(3) 0.2991(8) 0.027(3) Uani 1 1 d . . . . .
N3 N 0.4205(3) 0.4048(4) 0.1274(8) 0.025(3) Uani 1 1 d . . . . .
N4 N 0.3650(4) 0.5385(4) 0.7812(10) 0.035(3) Uani 1 1 d . . . . .
C30 C 0.6020(4) 0.6022(4) 0.2775(9) 0.023(3) Uani 1 1 d . . . . .
H30 H 0.596535 0.577402 0.253783 0.028 Uiso 1 1 calc R U . . .
C26 C 0.5832(5) 0.6423(4) 0.3581(10) 0.031(3) Uani 1 1 d . . . . .
H26 H 0.563905 0.645543 0.388797 0.037 Uiso 1 1 calc R U . . .
C29 C 0.6390(4) 0.6361(4) 0.2654(10) 0.027(3) Uani 1 1 d . . . . .
H29 H 0.658375 0.634230 0.232009 0.032 Uiso 1 1 calc R U . . .
C27 C 0.6205(4) 0.6736(4) 0.3467(9) 0.025(3) Uani 1 1 d . . . . .
H27 H 0.627395 0.698210 0.373543 0.030 Uiso 1 1 calc R U . . .
C25 C 0.5732(4) 0.6047(4) 0.3241(9) 0.025(3) Uiso 1 1 d . . . . .
C11 C 0.4753(4) 0.5336(4) 0.4303(10) 0.028(3) Uani 1 1 d . . . . .
C9 C 0.5326(4) 0.5693(4) 0.3372(10) 0.026(3) Uani 1 1 d . . . . .
C14 C 0.4321(4) 0.4335(4) 0.2659(9) 0.025(3) Uiso 1 1 d . . . . .
H14 H 0.427423 0.429607 0.325026 0.030 Uiso 1 1 calc R U . . .
C17 C 0.4446(4) 0.4410(5) 0.0959(9) 0.026(3) Uani 1 1 d . . . . .
H17 H 0.449575 0.443469 0.036824 0.031 Uiso 1 1 calc R U . . .
C15 C 0.4150(5) 0.4020(5) 0.2126(10) 0.030(3) Uani 1 1 d . . . . .
H15 H 0.398129 0.376260 0.236050 0.036 Uiso 1 1 calc R U . . .
C7 C 0.4763(4) 0.5068(4) 0.2922(10) 0.027(3) Uani 1 1 d . . . . .
C19 C 0.4550(4) 0.5288(4) 0.5100(10) 0.026(3) Uani 1 1 d . . . . .
C13 C 0.4569(4) 0.4723(4) 0.2331(11) 0.029(3) Uani 1 1 d . . . . .
C8 C 0.5149(4) 0.5399(4) 0.2779(10) 0.027(3) Uani 1 1 d . . . . .
H8 H 0.528572 0.541599 0.226819 0.032 Uiso 1 1 calc R U . . .
C10 C 0.5138(4) 0.5658(4) 0.4155(10) 0.028(3) Uani 1 1 d . . . . .
H10 H 0.527349 0.585107 0.458456 0.034 Uiso 1 1 calc R U . . .
C21 C 0.4535(5) 0.5272(5) 0.6612(11) 0.033(3) Uani 1 1 d . . . . .
H21 H 0.467740 0.531896 0.712870 0.040 Uiso 1 1 calc R U . . .
C23 C 0.3955(5) 0.5085(5) 0.5890(11) 0.033(3) Uani 1 1 d . . . . .
H23 H 0.367556 0.499060 0.589895 0.040 Uiso 1 1 calc R U . . .
C20 C 0.4739(5) 0.5348(5) 0.5858(12) 0.036(4) Uani 1 1 d . . . . .
H20 H 0.501880 0.544443 0.586621 0.043 Uiso 1 1 calc R U . . .
C12 C 0.4573(5) 0.5054(4) 0.3691(12) 0.035(4) Uani 1 1 d . . . . .
H12 H 0.430919 0.483993 0.378544 0.042 Uiso 1 1 calc R U . . .
C18 C 0.4629(5) 0.4753(5) 0.1453(11) 0.033(3) Uani 1 1 d . . . . .
H18 H 0.479449 0.500596 0.119764 0.040 Uiso 1 1 calc R U . . .
C24 C 0.4138(5) 0.5164(5) 0.5125(12) 0.039(4) Uani 1 1 d . . . . .
H24 H 0.399370 0.513516 0.461976 0.047 Uiso 1 1 calc R U . . .
C35 C 0.3891(6) 0.5721(5) 0.8220(14) 0.046(5) Uani 1 1 d . . . . .
H35 H 0.412286 0.574468 0.848163 0.056 Uiso 1 1 calc R U . . .
C33 C 0.3327(6) 0.5356(6) 0.7406(13) 0.045(4) Uani 1 1 d . . . . .
H33 H 0.315174 0.511429 0.711970 0.054 Uiso 1 1 calc R U . . .
C31 C 0.3490(5) 0.6014(5) 0.7833(14) 0.042(4) Uani 1 1 d . . . . .
C37 C 0.3014(5) 0.6272(5) 0.7870(14) 0.046(5) Uani 1 1 d . . . . .
H37 H 0.279644 0.600521 0.787617 0.056 Uiso 1 1 calc R U . . .
C32 C 0.3243(6) 0.5661(6) 0.7392(15) 0.053(5) Uani 1 1 d . . . . .
H32 H 0.301908 0.563320 0.708541 0.063 Uiso 1 1 calc R U . . .
C38 C 0.3404(5) 0.6350(5) 0.7865(15) 0.049(5) Uani 1 1 d . . . . .
C36 C 0.3823(6) 0.6040(6) 0.8289(18) 0.061(7) Uani 1 1 d . . . . .
H36 H 0.399096 0.626746 0.862390 0.073 Uiso 1 1 calc R U . . .
O1 O 0.5014(5) 0.6222(5) 0.8448(10) 0.060 Uiso 1 1 d D U . . .
H1 H 0.497482 0.617914 0.792709 0.090 Uiso 1 1 calc DR U . . .
C1S C 0.4830(6) 0.6447(6) 0.8735(13) 0.050 Uiso 1 1 d D U . . .
H1SA H 0.467608 0.647350 0.827199 0.075 Uiso 1 1 calc DR U . . .
H1SB H 0.503772 0.671373 0.891782 0.075 Uiso 1 1 calc DR U . . .
H1SC H 0.465116 0.630794 0.921027 0.075 Uiso 1 1 calc DR U . . .

loop_
_atom_site_aniso_label
_atom_site_aniso_U_11
_atom_site_aniso_U_22
_atom_site_aniso_U_33
_atom_site_aniso_U_23
_atom_site_aniso_U_13
_atom_site_aniso_U_12
I1 0.0182(4) 0.0345(5) 0.0394(6) 0.0054(4) 0.0000(4) 0.0124(4)
I4 0.0383(6) 0.0309(5) 0.0465(7) 0.0042(4) 0.0052(4) 0.0179(5)
I3 0.0264(5) 0.0241(5) 0.0635(8) 0.0075(4) 0.0114(5) 0.0083(4)
I2 0.0524(7) 0.0483(7) 0.0346(6) -0.0070(5) -0.0084(5) 0.0069(6)
Zn1 0.0194(9) 0.0162(9) 0.0299(10) 0.0057(7) -0.0006(7) 0.0027(7)
Zn2 0.0262(10) 0.0219(10) 0.0473(13) 0.0055(8) 0.0104(9) 0.0135(8)
N2 0.025(6) 0.022(6) 0.044(8) 0.009(5) 0.013(6) 0.012(5)
N1 0.030(7) 0.006(5) 0.037(7) 0.000(5) 0.006(5) 0.005(5)
N3 0.016(6) 0.025(6) 0.036(7) -0.008(5) -0.003(5) 0.011(5)
N4 0.030(7) 0.023(6) 0.054(9) -0.003(6) -0.001(6) 0.014(6)
C30 0.022(7) 0.017(6) 0.028(7) 0.007(5) 0.004(5) 0.008(6)
C26 0.030(8) 0.019(7) 0.040(9) 0.007(6) 0.008(6) 0.010(6)
C29 0.020(7) 0.014(6) 0.045(9) 0.007(6) 0.009(6) 0.006(6)
C27 0.029(7) 0.012(6) 0.030(8) 0.000(5) 0.003(6) 0.007(6)
C11 0.024(7) 0.015(6) 0.040(9) -0.001(6) 0.008(6) 0.008(6)
C9 0.020(7) 0.016(6) 0.040(8) 0.007(6) 0.008(6) 0.008(6)
C17 0.026(7) 0.030(8) 0.013(7) 0.005(5) 0.005(5) 0.009(6)
C15 0.023(7) 0.023(7) 0.037(9) 0.000(6) 0.002(6) 0.006(6)
C7 0.014(6) 0.018(7) 0.048(9) 0.002(6) 0.002(6) 0.008(6)
C19 0.023(7) 0.015(6) 0.035(8) 0.002(6) 0.004(6) 0.006(6)
C13 0.017(7) 0.016(7) 0.050(10) 0.003(6) -0.004(6) 0.006(6)
C8 0.018(7) 0.019(7) 0.035(8) 0.007(6) 0.005(6) 0.003(6)
C10 0.024(7) 0.012(6) 0.042(9) 0.002(6) 0.001(6) 0.004(6)
C21 0.030(8) 0.022(7) 0.045(10) 0.001(6) 0.007(7) 0.010(6)
C23 0.021(7) 0.031(8) 0.039(9) -0.002(7) 0.005(6) 0.007(6)
C20 0.021(7) 0.019(7) 0.059(11) 0.001(7) 0.008(7) 0.004(6)
C12 0.023(8) 0.016(7) 0.057(11) 0.004(7) 0.006(7) 0.004(6)
C18 0.025(8) 0.028(8) 0.044(10) 0.005(7) 0.005(7) 0.012(7)
C24 0.022(8) 0.038(9) 0.055(11) 0.001(8) 0.004(7) 0.013(7)
C35 0.033(9) 0.029(9) 0.086(15) -0.007(9) -0.010(9) 0.022(8)
C33 0.043(10) 0.032(9) 0.063(12) -0.009(8) -0.013(9) 0.021(8)
C31 0.026(8) 0.024(8) 0.082(14) 0.001(8) 0.000(8) 0.017(7)
C37 0.031(9) 0.018(8) 0.089(15) 0.000(8) -0.002(9) 0.011(7)
C32 0.043(11) 0.028(9) 0.094(16) 0.000(9) -0.018(10) 0.023(8)
C38 0.030(9) 0.023(8) 0.099(16) -0.005(9) -0.009(9) 0.018(7)
C36 0.027(9) 0.029(9) 0.13(2) -0.025(11) -0.007(11) 0.018(8)

loop_
_atom_type_symbol
_atom_type_description
_atom_type_scat_dispersion_real
_atom_type_scat_dispersion_imag
_atom_type_scat_source
C C 0.0181 0.0091 'International Tables Vol C Tables 4.2.6.8 and 6.1.1.4'
H H 0.0000 0.0000 'International Tables Vol C Tables 4.2.6.8 and 6.1.1.4'
I I -0.3257 6.8362 'International Tables Vol C Tables 4.2.6.8 and 6.1.1.4'
N N 0.0311 0.0180 'International Tables Vol C Tables 4.2.6.8 and 6.1.1.4'
O O 0.0492 0.0322 'International Tables Vol C Tables 4.2.6.8 and 6.1.1.4'
Zn Zn -1.5491 0.6778 'International Tables Vol C Tables 4.2.6.8 and 6.1.1.4'

loop_
_geom_angle_atom_site_label_1
_geom_angle_atom_site_label_2
_geom_angle_atom_site_label_3
_geom_angle
_geom_angle_site_symmetry_1
_geom_angle_site_symmetry_3
_geom_angle_publ_flag
N1 Zn1 N3 99.6(5) . 15 ?
N1 Zn1 I2 110.5(4) . . ?
N3 Zn1 I2 107.4(4) 15 . ?
N1 Zn1 I1 107.0(3) . . ?
N3 Zn1 I1 108.1(4) 15 . ?
I2 Zn1 I1 122.00(8) . . ?
N4 Zn2 N2 99.5(6) . . ?
N4 Zn2 I3 105.5(4) . . ?
N2 Zn2 I3 107.3(4) . . ?
N4 Zn2 I4 111.2(4) . . ?
N2 Zn2 I4 109.0(4) . . ?
I3 Zn2 I4 121.95(9) . . ?
C23 N2 C21 117.1(14) . . ?
C23 N2 Zn2 118.1(10) . . ?
C21 N2 Zn2 124.6(12) . . ?
C29 N1 C27 118.2(12) . . ?
C29 N1 Zn1 122.3(10) . . ?
C27 N1 Zn1 119.5(9) . . ?
C17 N3 C15 117.1(12) . . ?
C17 N3 Zn1 124.8(10) . 14_455 ?
C15 N3 Zn1 118.0(10) . 14_455 ?
C35 N4 C33 118.3(14) . . ?
C35 N4 Zn2 120.5(11) . . ?
C33 N4 Zn2 121.0(11) . . ?
C25 C30 C29 119.6(14) . . ?
C27 C26 C25 119.5(15) . . ?
N1 C29 C30 122.1(14) . . ?
N1 C27 C26 123.0(13) . . ?
C30 C25 C26 117.5(14) . . ?
C30 C25 C9 121.7(13) . . ?
C26 C25 C9 120.8(13) . . ?
C12 C11 C10 118.7(14) . . ?
C12 C11 C19 119.4(14) . . ?
C10 C11 C19 121.8(14) . . ?
C8 C9 C10 120.3(13) . . ?
C8 C9 C25 121.7(13) . . ?
C10 C9 C25 117.8(13) . . ?
C15 C14 C13 119.5(14) . . ?
N3 C17 C18 123.2(13) . . ?
C14 C15 N3 124.0(14) . . ?
C12 C7 C8 117.8(14) . . ?
C12 C7 C13 119.3(13) . . ?
C8 C7 C13 122.7(14) . . ?
C20 C19 C24 116.8(15) . . ?
C20 C19 C11 122.2(14) . . ?
C24 C19 C11 120.9(15) . . ?
C18 C13 C14 116.5(14) . . ?
C18 C13 C7 124.1(14) . . ?
C14 C13 C7 119.3(14) . . ?
C9 C8 C7 120.4(14) . . ?
C11 C10 C9 120.1(14) . . ?
N2 C21 C20 121.4(16) . . ?
N2 C23 C24 124.6(15) . . ?
C19 C20 C21 121.6(15) . . ?
C11 C12 C7 122.5(14) . . ?
C17 C18 C13 119.6(14) . . ?
C23 C24 C19 118.3(17) . . ?
N4 C35 C36 123.9(17) . . ?
N4 C33 C32 122.7(17) . . ?
C32 C31 C36 118.2(15) . . ?
C32 C31 C38 121.6(16) . . ?
C36 C31 C38 120.2(16) . . ?
C38 C37 C38 118.5(16) . 3_565 ?
C33 C32 C31 119.4(18) . . ?
C37 C38 C37 121.5(16) . 2_665 ?
C37 C38 C31 120.3(16) . . ?
C37 C38 C31 118.3(16) 2_665 . ?
C35 C36 C31 117.3(18) . . ?

loop_
_geom_bond_atom_site_label_1
_geom_bond_atom_site_label_2
_geom_bond_distance
_geom_bond_site_symmetry_2
_geom_bond_publ_flag
I1 Zn1 2.555(2) . ?
I4 Zn2 2.555(3) . ?
I3 Zn2 2.555(2) . ?
I2 Zn1 2.552(2) . ?
Zn1 N1 2.046(12) . ?
Zn1 N3 2.062(12) 15 ?
Zn2 N4 2.050(13) . ?
Zn2 N2 2.063(13) . ?
N2 C23 1.34(2) . ?
N2 C21 1.34(2) . ?
N1 C29 1.338(19) . ?
N1 C27 1.343(19) . ?
N3 C17 1.328(19) . ?
N3 C15 1.36(2) . ?
N4 C35 1.33(2) . ?
N4 C33 1.36(2) . ?
C30 C25 1.38(2) . ?
C30 C29 1.386(19) . ?
C26 C27 1.35(2) . ?
C26 C25 1.41(2) . ?
C25 C9 1.49(2) . ?
C11 C12 1.36(2) . ?
C11 C10 1.40(2) . ?
C11 C19 1.45(2) . ?
C9 C8 1.37(2) . ?
C9 C10 1.41(2) . ?
C14 C15 1.35(2) . ?
C14 C13 1.41(2) . ?
C17 C18 1.39(2) . ?
C7 C12 1.41(2) . ?
C7 C8 1.415(19) . ?
C7 C13 1.49(2) . ?
C19 C20 1.36(2) . ?
C19 C24 1.41(2) . ?
C13 C18 1.40(2) . ?
C21 C20 1.38(2) . ?
C23 C24 1.36(2) . ?
C35 C36 1.39(2) . ?
C33 C32 1.37(3) . ?
C31 C32 1.40(3) . ?
C31 C36 1.43(3) . ?
C31 C38 1.49(2) . ?
C37 C38 1.38(3) . ?
C37 C38 1.40(2) 3_565 ?
O1 C1S 1.445(16) . ?
